data_7126499
loop_
_publ_author_name
'Yelgaonkar, Shweta P.'
'Kiani, Daniyal'
'Baltrusaitis, Jonas'
'MacGillivray, Leonard R.'

_publ_section_title
;
 Superstructural diversity in salt-cocrystals: higher-order
 hydrogen-bonded assemblies formed using U-shaped dications and with
 assistance of \p<sup>-</sup>-\p stacking.
;
_journal_issue 49
_journal_name_full 'Chemical communications (Cambridge, England)'
_journal_page_first 6708
_journal_page_last 6710
_journal_paper_doi 10.1039/d0cc02671a
_journal_volume 56
_journal_year 2020
_chemical_formula_moiety '2(C20 H11 O8), C24 H20 N2'
_chemical_formula_sum 'C64 H42 N2 O16'
_chemical_formula_weight 1094.99
_chemical_name_systematic Isocoumarin-3-aqcid.DEPN
_space_group_crystal_system monoclinic
_space_group_IT_number 14
_space_group_name_Hall '-P 2ybc'
_space_group_name_H-M_alt 'P 1 21/c 1'
_atom_sites_solution_hydrogens mixed
_audit_creation_date 2019-03-22
_audit_creation_method
;
Olex2 1.2
(compiled 2017.03.28 svn.r3405 for OlexSys, GUI svn.r5337)
;
_audit_update_record
;
2019-03-27 deposited with the CCDC.	2020-05-07 downloaded from the CCDC.
;
_cell_angle_alpha 90
_cell_angle_beta 100.155(5)
_cell_angle_gamma 90
_cell_formula_units_Z 4
_cell_length_a 8.4167(5)
_cell_length_b 28.6453(15)
_cell_length_c 20.8697(12)
_cell_measurement_reflns_used 9623
_cell_measurement_temperature 100(2)
_cell_measurement_theta_max 148.7
_cell_measurement_theta_min 9.135
_cell_volume 4952.8(5)
_computing_molecular_graphics 'Olex2 (Dolomanov et al., 2009)'
_computing_publication_material 'Olex2 (Dolomanov et al., 2009)'
_computing_structure_refinement 'ShelXL (Sheldrick, 2015)'
_diffrn_ambient_temperature 100.02
_diffrn_measured_fraction_theta_full 0.999
_diffrn_measured_fraction_theta_max 0.999
_diffrn_measurement_device_type 'Bruker D8 VENTURE ?-geometry diffractometer'
_diffrn_measurement_method 'Area detector phi/chi scans'
_diffrn_radiation_type CuK\a
_diffrn_radiation_wavelength 1.54178
_diffrn_reflns_av_R_equivalents 0.0846
_diffrn_reflns_av_unetI/netI 0.0543
_diffrn_reflns_Laue_measured_fraction_full 0.999
_diffrn_reflns_Laue_measured_fraction_max 0.999
_diffrn_reflns_limit_h_max 10
_diffrn_reflns_limit_h_min -10
_diffrn_reflns_limit_k_max 34
_diffrn_reflns_limit_k_min -34
_diffrn_reflns_limit_l_max 25
_diffrn_reflns_limit_l_min -25
_diffrn_reflns_number 60014
_diffrn_reflns_point_group_measured_fraction_full 0.999
_diffrn_reflns_point_group_measured_fraction_max 0.999
_diffrn_reflns_theta_full 67.679
_diffrn_reflns_theta_max 68.241
_diffrn_reflns_theta_min 2.647
_exptl_absorpt_coefficient_mu 0.888
_exptl_absorpt_correction_type multi-scan
_exptl_absorpt_process_details
'SADABS-2016/2 (Bruker,2016/2) was used for absorption correction. wR2(int) was 0.0978 before and 0.0821 after correction. The Ratio of minimum to maximum transmission is 0.8619. The \l/2 correction factor is Not present.'
_exptl_crystal_colour 'clear light yellow'
_exptl_crystal_colour_lustre clear
_exptl_crystal_colour_modifier light
_exptl_crystal_colour_primary yellow
_exptl_crystal_density_diffrn 1.468
_exptl_crystal_description parallelepiped
_exptl_crystal_F_000 2272
_exptl_crystal_recrystallization_method 'slow evaporation from nitromethane/methanol (v:v 4:1)'
_exptl_crystal_size_max 0.129
_exptl_crystal_size_mid 0.071
_exptl_crystal_size_min 0.039
_exptl_transmission_factor_max 0.7427
_exptl_transmission_factor_min 0.6401
_refine_diff_density_max 0.370
_refine_diff_density_min -0.258
_refine_diff_density_rms 0.075
_refine_ls_extinction_method none
_refine_ls_goodness_of_fit_ref 1.040
_refine_ls_hydrogen_treatment mixed
_refine_ls_matrix_type full
_refine_ls_number_parameters 752
_refine_ls_number_reflns 9044
_refine_ls_number_restraints 633
_refine_ls_restrained_S_all 1.003
_refine_ls_R_factor_all 0.0790
_refine_ls_R_factor_gt 0.0589
_refine_ls_shift/su_max 0.001
_refine_ls_shift/su_mean 0.000
_refine_ls_structure_factor_coef Fsqd
_refine_ls_weighting_details 'w=1/[\s^2^(Fo^2^)+(0.1049P)^2^+1.6353P] where P=(Fo^2^+2Fc^2^)/3'
_refine_ls_weighting_scheme calc
_refine_ls_wR_factor_gt 0.1595
_refine_ls_wR_factor_ref 0.1752
_reflns_Friedel_coverage 0.000
_reflns_number_gt 6833
_reflns_number_total 9044
_reflns_threshold_expression 'I > 2\s(I)'
_cod_data_source_file d0cc02671a2.cif
_cod_data_source_block isodepn_0m
_cod_depositor_comments 'Adding full bibliography for 7126497--7126499.cif.'
_cod_database_code 7126499
_shelx_shelxl_version_number 2016/4
_shelx_space_group_comment
;
The symmetry employed for this shelxl refinement is uniquely defined
by the following loop, which should always be used as a source of
symmetry information in preference to the above space-group names.
They are only intended as comments.
;
_shelx_estimated_absorpt_t_max 0.966
_shelx_estimated_absorpt_t_min 0.894
_olex2_refinement_description
;
1. Fixed Uiso
 At 1.2 times of:
  All C(H) groups
 At 1.5 times of:
  All N(H) groups, All O(H) groups
2. Rigid body (RIGU) restrains
 All non-hydrogen atoms
 with sigma for 1-2 distances of 0.004 and sigma for 1-3 distances of 0.004
3.a Aromatic/amide H refined with riding coordinates:
 C4(H4), C5(H5), C6(H6), C7(H7), C9(H9), C4(H4), C5(H5), C6(H6), C7(H7),
 C9(H9), C4(H4), C5(H5), C6(H6), C7(H7), C9(H9), C4(H4), C5(H5), C6(H6), C7(H7),
  C9(H9), C2(H2A), C3(H3), C4(H4), C6(H6), C7(H7), C8(H8), C11(H11), C12(H12),
 C14(H14), C15(H15), C16(H16), C17(H17), C18(H18), C19(H19), C21(H21), C22(H22),
  C23(H23), C24(H24)
;
_olex2_submission_special_instructions 'No special instructions were received'

loop_
_space_group_symop_operation_xyz
'x, y, z'
'-x, y+1/2, -z+1/2'
'-x, -y, -z'
'x, -y-1/2, z-1/2'

loop_
_atom_site_label
_atom_site_type_symbol
_atom_site_fract_x
_atom_site_fract_y
_atom_site_fract_z
_atom_site_U_iso_or_equiv
_atom_site_adp_type
_atom_site_occupancy
_atom_site_site_symmetry_order
_atom_site_calc_flag
_atom_site_refinement_flags_posn
_atom_site_refinement_flags_adp
_atom_site_refinement_flags_occupancy
_atom_site_disorder_assembly
_atom_site_disorder_group
H2 H 0.750(8) 0.505(2) 0.520(4) 0.12(2) Uiso 1 1 d . . . . .
O1_1 O 0.2552(2) 0.30472(7) 0.61541(9) 0.0299(4) Uani 1 1 d . U . . .
O2_1 O 0.4586(2) 0.30086(7) 0.72865(9) 0.0311(4) Uani 1 1 d . U . . .
O3_1 O 0.2705(2) 0.33139(7) 0.77988(9) 0.0343(4) Uani 1 1 d . U . . .
O4_1 O 0.2236(2) 0.29950(8) 0.50872(9) 0.0371(4) Uani 1 1 d . U . . .
C1_1 C 0.1912(3) 0.30787(9) 0.67172(12) 0.0276(5) Uani 1 1 d . U . . .
C2_1 C 0.1586(3) 0.29954(9) 0.55562(13) 0.0294(5) Uani 1 1 d . U . . .
C3_1 C -0.0163(3) 0.29518(9) 0.55447(13) 0.0281(5) Uani 1 1 d . U . . .
C4_1 C -0.1186(3) 0.28699(9) 0.49533(13) 0.0317(5) Uani 1 1 d . U . . .
H4_1 H -0.075548 0.283162 0.456540 0.038 Uiso 1 1 calc R . . . .
C5_1 C -0.2838(3) 0.28450(10) 0.49367(14) 0.0356(6) Uani 1 1 d . U . . .
H5_1 H -0.354230 0.278742 0.453616 0.043 Uiso 1 1 calc R . . . .
C6_1 C -0.3472(3) 0.29043(10) 0.55074(15) 0.0348(6) Uani 1 1 d . U . . .
H6_1 H -0.460726 0.289635 0.548858 0.042 Uiso 1 1 calc R . . . .
C7_1 C -0.2474(3) 0.29736(9) 0.60935(13) 0.0311(5) Uani 1 1 d . U . . .
H7_1 H -0.291598 0.300875 0.647933 0.037 Uiso 1 1 calc R . . . .
C8_1 C -0.0793(3) 0.29925(9) 0.61216(13) 0.0281(5) Uani 1 1 d . U . . .
C9_1 C 0.0323(3) 0.30550(9) 0.67226(12) 0.0275(5) Uani 1 1 d . U . . .
H9_1 H -0.006523 0.307925 0.712212 0.033 Uiso 1 1 calc R . . . .
C10_1 C 0.3160(3) 0.31391(9) 0.73240(12) 0.0271(5) Uani 1 1 d . U . . .
O1_2 O 0.5692(2) 0.43179(7) 0.36036(9) 0.0327(4) Uani 1 1 d . U . . .
O2_2 O 0.6778(3) 0.48061(7) 0.46437(9) 0.0381(4) Uani 1 1 d . U . . .
O3_2 O 0.6018(3) 0.42632(8) 0.53043(9) 0.0453(5) Uani 1 1 d . U . . .
O4_2 O 0.5524(3) 0.42800(7) 0.25425(9) 0.0378(4) Uani 1 1 d . U . . .
C1_2 C 0.5390(3) 0.41364(10) 0.41833(12) 0.0313(5) Uani 1 1 d . U . . .
C2_2 C 0.5154(3) 0.41018(9) 0.30167(12) 0.0312(5) Uani 1 1 d . U . . .
C3_2 C 0.4188(3) 0.36772(9) 0.30302(12) 0.0299(5) Uani 1 1 d . U . . .
C4_2 C 0.3608(4) 0.34443(10) 0.24491(13) 0.0336(6) Uani 1 1 d . U . . .
H4_2 H 0.381668 0.356422 0.204763 0.040 Uiso 1 1 calc R . . . .
C5_2 C 0.2734(4) 0.30403(10) 0.24609(14) 0.0375(6) Uani 1 1 d . U . . .
H5_2 H 0.233383 0.288220 0.206514 0.045 Uiso 1 1 calc R . . . .
C6_2 C 0.2429(4) 0.28601(10) 0.30470(14) 0.0373(6) Uani 1 1 d . U . . .
H6_2 H 0.182904 0.257935 0.304806 0.045 Uiso 1 1 calc R . . . .
C7_2 C 0.2993(4) 0.30869(10) 0.36275(14) 0.0353(6) Uani 1 1 d . U . . .
H7_2 H 0.277379 0.296400 0.402566 0.042 Uiso 1 1 calc R . . . .
C8_2 C 0.3891(3) 0.34988(9) 0.36255(13) 0.0300(5) Uani 1 1 d . U . . .
C9_2 C 0.4536(3) 0.37493(9) 0.42131(12) 0.0321(6) Uani 1 1 d . U . . .
H9_2 H 0.435116 0.363738 0.462205 0.039 Uiso 1 1 calc R . . . .
C10_2 C 0.6117(4) 0.44216(10) 0.47596(13) 0.0344(6) Uani 1 1 d . U . . .
O1_3 O 0.9105(2) 0.56591(6) 0.67106(9) 0.0316(4) Uani 1 1 d . U . . .
O2_3 O 0.7978(2) 0.52238(7) 0.56379(9) 0.0360(4) Uani 1 1 d . U . . .
O3_3 O 0.9330(3) 0.56778(7) 0.50432(9) 0.0414(5) Uani 1 1 d . U . . .
O4_3 O 0.9187(3) 0.56661(7) 0.77745(9) 0.0403(5) Uani 1 1 d . U . . .
C1_3 C 0.9602(3) 0.58289(9) 0.61611(12) 0.0302(5) Uani 1 1 d . U . . .
C2_3 C 0.9622(3) 0.58547(9) 0.73181(12) 0.0307(5) Uani 1 1 d . U . . .
C3_3 C 1.0642(3) 0.62688(9) 0.73482(12) 0.0278(5) Uani 1 1 d . U . . .
C4_3 C 1.1101(3) 0.64920(9) 0.79464(13) 0.0307(5) Uani 1 1 d . U . . .
H4_3 H 1.076161 0.637279 0.832500 0.037 Uiso 1 1 calc R . . . .
C5_3 C 1.2050(3) 0.68862(10) 0.79847(13) 0.0340(6) Uani 1 1 d . U . . .
H5_3 H 1.235723 0.704145 0.838982 0.041 Uiso 1 1 calc R . . . .
C6_3 C 1.2558(3) 0.70573(10) 0.74293(14) 0.0355(6) Uani 1 1 d . U . . .
H6_3 H 1.322676 0.732652 0.746070 0.043 Uiso 1 1 calc R . . . .
C7_3 C 1.2103(3) 0.68406(10) 0.68331(14) 0.0348(6) Uani 1 1 d . U . . .
H7_3 H 1.245605 0.696175 0.645818 0.042 Uiso 1 1 calc R . . . .
C8_3 C 1.1121(3) 0.64422(9) 0.67818(12) 0.0296(5) Uani 1 1 d . U . . .
C9_3 C 1.0574(3) 0.61999(10) 0.61761(12) 0.0311(5) Uani 1 1 d . U . . .
H9_3 H 1.090549 0.630393 0.578784 0.037 Uiso 1 1 calc R . . . .
C10_3 C 0.8927(3) 0.55606(9) 0.55593(12) 0.0311(5) Uani 1 1 d . U . . .
O1_4 O 0.8407(2) 0.32358(7) 0.94705(8) 0.0289(4) Uani 1 1 d . U . . .
O2_4 O 0.6370(2) 0.30747(7) 0.83675(9) 0.0323(4) Uani 1 1 d . U . . .
H2_4 H 0.559(5) 0.3040(13) 0.784(2) 0.048 Uiso 1 1 d R . . . .
O3_4 O 0.8168(2) 0.33391(7) 0.77801(9) 0.0358(4) Uani 1 1 d . U . . .
O4_4 O 0.8766(2) 0.32669(7) 1.05419(9) 0.0345(4) Uani 1 1 d . U . . .
C1_4 C 0.9023(3) 0.32297(9) 0.89024(12) 0.0270(5) Uani 1 1 d . U . . .
C2_4 C 0.9402(3) 0.32378(9) 1.00670(12) 0.0288(5) Uani 1 1 d . U . . .
C3_4 C 1.1147(3) 0.32001(9) 1.00740(12) 0.0281(5) Uani 1 1 d . U . . .
C4_4 C 1.2198(3) 0.31704(10) 1.06685(13) 0.0326(6) Uani 1 1 d . U . . .
H4_4 H 1.178516 0.317507 1.106373 0.039 Uiso 1 1 calc R . . . .
C5_4 C 1.3837(3) 0.31343(10) 1.06828(15) 0.0358(6) Uani 1 1 d . U . . .
H5_4 H 1.455059 0.311042 1.108828 0.043 Uiso 1 1 calc R . . . .
C6_4 C 1.4454(3) 0.31326(10) 1.01015(14) 0.0339(6) Uani 1 1 d . U . . .
H6_4 H 1.558612 0.311379 1.011496 0.041 Uiso 1 1 calc R . . . .
C7_4 C 1.3424(3) 0.31582(9) 0.95094(14) 0.0310(5) Uani 1 1 d . U . . .
H7_4 H 1.384687 0.315375 0.911629 0.037 Uiso 1 1 calc R . . . .
C8_4 C 1.1753(3) 0.31908(9) 0.94890(13) 0.0279(5) Uani 1 1 d . U . . .
C9_4 C 1.0609(3) 0.32172(9) 0.88905(12) 0.0282(5) Uani 1 1 d . U . . .
H9_4 H 1.097827 0.322583 0.848603 0.034 Uiso 1 1 calc R . . . .
C10_4 C 0.7779(3) 0.32232(9) 0.82940(12) 0.0284(5) Uani 1 1 d . U . . .
N1_5 N 0.8993(3) 0.54580(8) 0.37822(11) 0.0339(5) Uani 1 1 d . U . . .
H1_5 H 0.892(5) 0.5454(14) 0.422(2) 0.051 Uiso 1 1 d R . . . .
N2_5 N 0.4003(3) 0.55547(8) 0.34570(11) 0.0329(5) Uani 1 1 d . U . . .
H2_5 H 0.405(5) 0.5566(13) 0.392(2) 0.049 Uiso 1 1 d R . . . .
C1_5 C 0.7987(3) 0.55355(9) 0.06054(12) 0.0285(5) Uani 1 1 d . U . . .
C2_5 C 0.9368(3) 0.55235(10) 0.03364(13) 0.0319(5) Uani 1 1 d . U . . .
H2A_5 H 1.038133 0.548193 0.061371 0.038 Uiso 1 1 calc R . . . .
C3_5 C 0.9319(3) 0.55713(10) -0.03398(13) 0.0322(6) Uani 1 1 d . U . . .
H3_5 H 1.029072 0.556457 -0.051198 0.039 Uiso 1 1 calc R . . . .
C4_5 C 0.7876(3) 0.56272(9) -0.07450(12) 0.0306(5) Uani 1 1 d . U . . .
H4_5 H 0.784436 0.565023 -0.120117 0.037 Uiso 1 1 calc R . . . .
C5_5 C 0.6422(3) 0.56513(9) -0.04940(12) 0.0276(5) Uani 1 1 d . U . . .
C6_5 C 0.4928(3) 0.57075(10) -0.09216(12) 0.0319(5) Uani 1 1 d . U . . .
H6_5 H 0.490224 0.571619 -0.137839 0.038 Uiso 1 1 calc R . . . .
C7_5 C 0.3527(3) 0.57492(10) -0.06824(13) 0.0350(6) Uani 1 1 d . U . . .
H7_5 H 0.252703 0.577823 -0.097297 0.042 Uiso 1 1 calc R . . . .
C8_5 C 0.3561(3) 0.57493(10) -0.00062(13) 0.0324(6) Uani 1 1 d . U . . .
H8_5 H 0.258151 0.579083 0.015395 0.039 Uiso 1 1 calc R . . . .
C9_5 C 0.4975(3) 0.56909(9) 0.04284(12) 0.0286(5) Uani 1 1 d . U . . .
C10_5 C 0.6465(3) 0.56229(9) 0.01927(12) 0.0262(5) Uani 1 1 d . U . . .
C11_5 C 0.8087(3) 0.54301(9) 0.13023(12) 0.0292(5) Uani 1 1 d . U . . .
H11_5 H 0.733362 0.521208 0.141670 0.035 Uiso 1 1 calc R . . . .
C12_5 C 0.9145(3) 0.56149(9) 0.17850(12) 0.0301(5) Uani 1 1 d . U . . .
H12_5 H 0.996650 0.581091 0.167447 0.036 Uiso 1 1 calc R . . . .
C13_5 C 0.9120(3) 0.55341(9) 0.24791(12) 0.0294(5) Uani 1 1 d . U . . .
C14_5 C 1.0042(3) 0.58235(10) 0.29395(13) 0.0334(6) Uani 1 1 d . U . . .
H14_5 H 1.073309 0.605130 0.280404 0.040 Uiso 1 1 calc R . . . .
C15_5 C 0.9952(3) 0.57804(10) 0.35839(13) 0.0345(6) Uani 1 1 d . U . . .
H15_5 H 1.057515 0.598056 0.389377 0.041 Uiso 1 1 calc R . . . .
C16_5 C 0.8115(3) 0.51641(10) 0.33618(13) 0.0327(6) Uani 1 1 d . U . . .
H16_5 H 0.745832 0.493501 0.351618 0.039 Uiso 1 1 calc R . . . .
C17_5 C 0.8161(3) 0.51930(9) 0.27105(13) 0.0306(5) Uani 1 1 d . U . . .
H17_5 H 0.754457 0.498232 0.241443 0.037 Uiso 1 1 calc R . . . .
C18_5 C 0.4932(3) 0.57428(9) 0.11279(12) 0.0280(5) Uani 1 1 d . U . . .
H18_5 H 0.564352 0.596147 0.137161 0.034 Uiso 1 1 calc R . . . .
C19_5 C 0.3941(3) 0.54976(9) 0.14383(12) 0.0272(5) Uani 1 1 d . U . . .
H19_5 H 0.319516 0.529022 0.118921 0.033 Uiso 1 1 calc R . . . .
C20_5 C 0.3942(3) 0.55306(9) 0.21392(12) 0.0271(5) Uani 1 1 d . U . . .
C21_5 C 0.4663(3) 0.59018(10) 0.25170(13) 0.0303(5) Uani 1 1 d . U . . .
H21_5 H 0.515026 0.614958 0.231922 0.036 Uiso 1 1 calc R . . . .
C22_5 C 0.4664(3) 0.59075(10) 0.31731(13) 0.0324(6) Uani 1 1 d . U . . .
H22_5 H 0.513623 0.616284 0.342867 0.039 Uiso 1 1 calc R . . . .
C23_5 C 0.3283(3) 0.51945(10) 0.31139(13) 0.0327(6) Uani 1 1 d . U . . .
H23_5 H 0.281548 0.495089 0.332753 0.039 Uiso 1 1 calc R . . . .
C24_5 C 0.3222(3) 0.51777(9) 0.24500(13) 0.0303(5) Uani 1 1 d . U . . .
H24_5 H 0.268959 0.492619 0.220399 0.036 Uiso 1 1 calc R . . . .

loop_
_atom_site_aniso_label
_atom_site_aniso_U_11
_atom_site_aniso_U_22
_atom_site_aniso_U_33
_atom_site_aniso_U_23
_atom_site_aniso_U_13
_atom_site_aniso_U_12
O1_1 0.0252(9) 0.0411(10) 0.0235(8) 0.0004(7) 0.0047(7) -0.0012(7)
O2_1 0.0277(9) 0.0397(10) 0.0253(9) -0.0020(7) 0.0029(7) 0.0001(7)
O3_1 0.0317(9) 0.0475(11) 0.0242(9) -0.0041(8) 0.0061(7) -0.0051(8)
O4_1 0.0305(10) 0.0564(12) 0.0251(9) 0.0007(8) 0.0071(7) -0.0015(8)
C1_1 0.0293(12) 0.0303(12) 0.0237(12) 0.0011(9) 0.0064(10) -0.0003(9)
C2_1 0.0299(13) 0.0349(13) 0.0235(12) 0.0001(10) 0.0052(10) -0.0005(10)
C3_1 0.0271(12) 0.0288(12) 0.0277(12) 0.0032(10) 0.0030(10) 0.0002(9)
C4_1 0.0344(13) 0.0340(13) 0.0261(13) 0.0042(10) 0.0035(10) -0.0003(10)
C5_1 0.0322(13) 0.0424(15) 0.0294(13) 0.0042(11) -0.0024(10) -0.0021(11)
C6_1 0.0264(13) 0.0363(14) 0.0397(15) 0.0060(11) 0.0007(11) -0.0003(10)
C7_1 0.0282(13) 0.0353(14) 0.0304(13) 0.0039(10) 0.0063(10) 0.0012(10)
C8_1 0.0285(12) 0.0284(12) 0.0270(12) 0.0028(10) 0.0039(10) 0.0004(9)
C9_1 0.0272(12) 0.0321(13) 0.0242(12) 0.0004(10) 0.0072(9) -0.0005(9)
C10_1 0.0283(12) 0.0310(12) 0.0228(12) 0.0015(9) 0.0064(9) -0.0040(9)
O1_2 0.0426(10) 0.0372(10) 0.0182(8) -0.0004(7) 0.0053(7) -0.0033(8)
O2_2 0.0516(12) 0.0399(11) 0.0223(9) -0.0018(8) 0.0048(8) -0.0070(9)
O3_2 0.0708(15) 0.0439(11) 0.0207(9) -0.0009(8) 0.0071(9) -0.0100(10)
O4_2 0.0516(12) 0.0414(11) 0.0209(9) -0.0002(8) 0.0076(8) -0.0063(9)
C1_2 0.0384(14) 0.0362(13) 0.0193(11) 0.0010(10) 0.0054(10) 0.0037(10)
C2_2 0.0392(14) 0.0339(13) 0.0203(12) 0.0002(10) 0.0050(10) 0.0044(10)
C3_2 0.0350(13) 0.0324(13) 0.0220(12) -0.0008(10) 0.0037(10) 0.0054(10)
C4_2 0.0461(15) 0.0342(14) 0.0201(12) 0.0008(10) 0.0043(10) 0.0043(11)
C5_2 0.0494(16) 0.0352(14) 0.0266(13) -0.0051(11) 0.0033(11) 0.0017(11)
C6_2 0.0451(16) 0.0341(14) 0.0330(14) -0.0007(11) 0.0078(12) -0.0013(11)
C7_2 0.0464(16) 0.0335(13) 0.0272(13) 0.0010(10) 0.0097(11) 0.0011(11)
C8_2 0.0340(13) 0.0326(13) 0.0236(12) 0.0005(10) 0.0058(10) 0.0043(10)
C9_2 0.0431(15) 0.0349(13) 0.0192(11) 0.0012(10) 0.0080(10) 0.0036(11)
C10_2 0.0449(15) 0.0366(14) 0.0214(12) 0.0008(10) 0.0051(11) 0.0001(11)
O1_3 0.0398(10) 0.0348(10) 0.0211(9) -0.0019(7) 0.0075(7) -0.0047(7)
O2_3 0.0471(11) 0.0375(10) 0.0233(9) -0.0027(8) 0.0060(8) -0.0072(8)
O3_3 0.0549(12) 0.0472(12) 0.0231(9) -0.0029(8) 0.0100(8) -0.0117(9)
O4_3 0.0567(13) 0.0430(11) 0.0234(9) -0.0027(8) 0.0134(8) -0.0137(9)
C1_3 0.0349(13) 0.0331(13) 0.0229(12) 0.0015(10) 0.0065(10) 0.0027(10)
C2_3 0.0363(14) 0.0344(13) 0.0222(12) -0.0014(10) 0.0076(10) -0.0014(10)
C3_3 0.0298(12) 0.0311(13) 0.0226(11) 0.0007(9) 0.0047(9) 0.0029(10)
C4_3 0.0334(13) 0.0343(13) 0.0242(12) -0.0002(10) 0.0048(10) 0.0013(10)
C5_3 0.0358(14) 0.0362(14) 0.0282(13) -0.0040(10) 0.0006(10) -0.0003(11)
C6_3 0.0338(14) 0.0363(14) 0.0350(14) 0.0015(11) 0.0023(11) -0.0046(11)
C7_3 0.0364(14) 0.0392(14) 0.0286(13) 0.0050(11) 0.0054(11) -0.0031(11)
C8_3 0.0287(12) 0.0358(13) 0.0239(12) 0.0011(10) 0.0035(9) 0.0022(10)
C9_3 0.0356(13) 0.0361(13) 0.0227(12) 0.0017(10) 0.0077(10) 0.0018(10)
C10_3 0.0358(13) 0.0356(13) 0.0217(12) -0.0005(10) 0.0045(10) 0.0014(10)
O1_4 0.0242(8) 0.0420(10) 0.0208(8) -0.0025(7) 0.0048(7) 0.0003(7)
O2_4 0.0257(9) 0.0472(11) 0.0237(9) -0.0001(8) 0.0040(7) -0.0036(7)
O3_4 0.0308(9) 0.0543(12) 0.0226(9) 0.0039(8) 0.0056(7) -0.0003(8)
O4_4 0.0295(9) 0.0517(11) 0.0226(9) -0.0031(8) 0.0057(7) 0.0012(8)
C1_4 0.0291(12) 0.0304(12) 0.0220(11) 0.0002(9) 0.0056(9) -0.0012(9)
C2_4 0.0299(12) 0.0325(13) 0.0239(12) -0.0010(10) 0.0044(10) -0.0005(10)
C3_4 0.0278(12) 0.0303(13) 0.0257(12) -0.0021(10) 0.0032(10) -0.0007(9)
C4_4 0.0327(13) 0.0391(14) 0.0254(12) -0.0020(10) 0.0039(10) 0.0025(10)
C5_4 0.0299(13) 0.0380(14) 0.0361(14) -0.0029(11) -0.0037(11) 0.0022(11)
C6_4 0.0246(12) 0.0350(14) 0.0408(15) -0.0011(11) 0.0022(10) 0.0010(10)
C7_4 0.0276(12) 0.0319(13) 0.0340(13) -0.0006(10) 0.0070(10) -0.0006(10)
C8_4 0.0260(12) 0.0290(12) 0.0288(13) 0.0001(10) 0.0047(10) -0.0008(9)
C9_4 0.0297(12) 0.0312(13) 0.0246(12) 0.0006(10) 0.0072(10) -0.0005(9)
C10_4 0.0250(12) 0.0348(13) 0.0262(12) -0.0023(10) 0.0071(9) 0.0001(9)
N1_5 0.0421(13) 0.0378(12) 0.0226(11) 0.0025(9) 0.0083(9) 0.0047(9)
N2_5 0.0365(12) 0.0425(13) 0.0202(11) -0.0001(9) 0.0063(9) 0.0013(9)
C1_5 0.0303(13) 0.0310(13) 0.0245(12) -0.0005(10) 0.0055(10) -0.0013(9)
C2_5 0.0267(12) 0.0409(14) 0.0272(13) -0.0001(11) 0.0029(10) 0.0006(10)
C3_5 0.0326(13) 0.0388(14) 0.0271(13) -0.0013(10) 0.0103(10) -0.0017(10)
C4_5 0.0376(14) 0.0343(13) 0.0213(11) -0.0007(10) 0.0090(10) -0.0028(10)
C5_5 0.0332(13) 0.0296(12) 0.0206(11) -0.0007(9) 0.0066(9) -0.0015(10)
C6_5 0.0349(13) 0.0408(14) 0.0202(12) 0.0009(10) 0.0051(10) -0.0035(11)
C7_5 0.0313(13) 0.0456(16) 0.0270(13) 0.0046(11) 0.0020(10) -0.0034(11)
C8_5 0.0290(13) 0.0434(15) 0.0248(12) 0.0013(11) 0.0052(10) -0.0032(11)
C9_5 0.0316(13) 0.0310(13) 0.0241(12) 0.0006(10) 0.0073(10) -0.0029(10)
C10_5 0.0298(12) 0.0298(12) 0.0192(11) -0.0005(9) 0.0051(9) -0.0025(9)
C11_5 0.0283(12) 0.0360(13) 0.0238(12) 0.0031(10) 0.0058(9) 0.0005(10)
C12_5 0.0290(12) 0.0382(14) 0.0240(12) 0.0022(10) 0.0077(10) -0.0005(10)
C13_5 0.0279(12) 0.0354(13) 0.0246(12) 0.0007(10) 0.0040(10) 0.0045(10)
C14_5 0.0348(14) 0.0378(14) 0.0282(13) -0.0014(11) 0.0070(10) -0.0008(11)
C15_5 0.0378(14) 0.0387(14) 0.0264(13) -0.0027(11) 0.0042(10) -0.0008(11)
C16_5 0.0353(14) 0.0354(13) 0.0280(13) 0.0046(10) 0.0069(10) 0.0022(10)
C17_5 0.0298(12) 0.0353(13) 0.0269(12) 0.0015(10) 0.0052(10) 0.0011(10)
C18_5 0.0243(12) 0.0357(13) 0.0245(12) -0.0022(10) 0.0055(9) -0.0007(9)
C19_5 0.0278(12) 0.0335(13) 0.0203(11) -0.0019(9) 0.0039(9) -0.0012(9)
C20_5 0.0262(12) 0.0316(12) 0.0246(12) 0.0003(9) 0.0074(9) 0.0013(9)
C21_5 0.0319(13) 0.0360(13) 0.0243(12) -0.0008(10) 0.0083(10) -0.0021(10)
C22_5 0.0359(14) 0.0356(14) 0.0256(12) -0.0037(10) 0.0054(10) -0.0022(10)
C23_5 0.0374(14) 0.0355(14) 0.0272(12) 0.0029(10) 0.0109(10) -0.0026(11)
C24_5 0.0309(12) 0.0343(13) 0.0264(12) -0.0008(10) 0.0075(10) -0.0023(10)

loop_
_atom_type_symbol
_atom_type_description
_atom_type_scat_dispersion_real
_atom_type_scat_dispersion_imag
_atom_type_scat_source
C C 0.0181 0.0091 'International Tables Vol C Tables 4.2.6.8 and 6.1.1.4'
H H 0.0000 0.0000 'International Tables Vol C Tables 4.2.6.8 and 6.1.1.4'
N N 0.0311 0.0180 'International Tables Vol C Tables 4.2.6.8 and 6.1.1.4'
O O 0.0492 0.0322 'International Tables Vol C Tables 4.2.6.8 and 6.1.1.4'

loop_
_geom_angle_atom_site_label_1
_geom_angle_atom_site_label_2
_geom_angle_atom_site_label_3
_geom_angle
_geom_angle_site_symmetry_1
_geom_angle_site_symmetry_3
_geom_angle_publ_flag
C2_1 O1_1 C1_1 121.6(2) . . ?
C10_1 O2_1 H2_4 113.1(17) . . ?
O1_1 C1_1 C10_1 113.9(2) . . ?
C9_1 C1_1 O1_1 122.9(2) . . ?
C9_1 C1_1 C10_1 123.2(2) . . ?
O1_1 C2_1 C3_1 117.0(2) . . ?
O4_1 C2_1 O1_1 117.3(2) . . ?
O4_1 C2_1 C3_1 125.7(2) . . ?
C4_1 C3_1 C2_1 119.2(2) . . ?
C4_1 C3_1 C8_1 120.4(2) . . ?
C8_1 C3_1 C2_1 120.4(2) . . ?
C3_1 C4_1 H4_1 120.3 . . ?
C5_1 C4_1 C3_1 119.4(3) . . ?
C5_1 C4_1 H4_1 120.3 . . ?
C4_1 C5_1 H5_1 119.9 . . ?
C4_1 C5_1 C6_1 120.2(3) . . ?
C6_1 C5_1 H5_1 119.9 . . ?
C5_1 C6_1 H6_1 119.6 . . ?
C7_1 C6_1 C5_1 120.8(3) . . ?
C7_1 C6_1 H6_1 119.6 . . ?
C6_1 C7_1 H7_1 120.1 . . ?
C6_1 C7_1 C8_1 119.8(3) . . ?
C8_1 C7_1 H7_1 120.1 . . ?
C3_1 C8_1 C7_1 119.4(2) . . ?
C3_1 C8_1 C9_1 118.1(2) . . ?
C7_1 C8_1 C9_1 122.6(2) . . ?
C1_1 C9_1 C8_1 119.8(2) . . ?
C1_1 C9_1 H9_1 120.1 . . ?
C8_1 C9_1 H9_1 120.1 . . ?
O2_1 C10_1 C1_1 116.1(2) . . ?
O3_1 C10_1 O2_1 126.9(2) . . ?
O3_1 C10_1 C1_1 117.0(2) . . ?
C2_2 O1_2 C1_2 121.9(2) . . ?
C10_2 O2_2 H2 115(3) . . ?
O1_2 C1_2 C10_2 112.8(2) . . ?
C9_2 C1_2 O1_2 122.7(2) . . ?
C9_2 C1_2 C10_2 124.6(2) . . ?
O1_2 C2_2 C3_2 116.9(2) . . ?
O4_2 C2_2 O1_2 116.7(2) . . ?
O4_2 C2_2 C3_2 126.4(2) . . ?
C4_2 C3_2 C2_2 119.4(2) . . ?
C4_2 C3_2 C8_2 120.3(3) . . ?
C8_2 C3_2 C2_2 120.3(2) . . ?
C3_2 C4_2 H4_2 120.2 . . ?
C5_2 C4_2 C3_2 119.6(3) . . ?
C5_2 C4_2 H4_2 120.2 . . ?
C4_2 C5_2 H5_2 119.7 . . ?
C4_2 C5_2 C6_2 120.7(3) . . ?
C6_2 C5_2 H5_2 119.7 . . ?
C5_2 C6_2 H6_2 119.7 . . ?
C7_2 C6_2 C5_2 120.5(3) . . ?
C7_2 C6_2 H6_2 119.7 . . ?
C6_2 C7_2 H7_2 120.2 . . ?
C6_2 C7_2 C8_2 119.7(3) . . ?
C8_2 C7_2 H7_2 120.2 . . ?
C3_2 C8_2 C9_2 118.1(2) . . ?
C7_2 C8_2 C3_2 119.2(2) . . ?
C7_2 C8_2 C9_2 122.6(2) . . ?
C1_2 C9_2 C8_2 120.1(2) . . ?
C1_2 C9_2 H9_2 120.0 . . ?
C8_2 C9_2 H9_2 120.0 . . ?
O2_2 C10_2 C1_2 116.7(2) . . ?
O3_2 C10_2 O2_2 126.2(3) . . ?
O3_2 C10_2 C1_2 117.0(3) . . ?
C1_3 O1_3 C2_3 121.8(2) . . ?
C10_3 O2_3 H2 113(4) . . ?
O1_3 C1_3 C10_3 113.0(2) . . ?
C9_3 C1_3 O1_3 122.4(2) . . ?
C9_3 C1_3 C10_3 124.6(2) . . ?
O1_3 C2_3 C3_3 117.1(2) . . ?
O4_3 C2_3 O1_3 116.8(2) . . ?
O4_3 C2_3 C3_3 126.0(2) . . ?
C4_3 C3_3 C2_3 118.6(2) . . ?
C4_3 C3_3 C8_3 121.0(2) . . ?
C8_3 C3_3 C2_3 120.3(2) . . ?
C3_3 C4_3 H4_3 120.2 . . ?
C5_3 C4_3 C3_3 119.6(2) . . ?
C5_3 C4_3 H4_3 120.2 . . ?
C4_3 C5_3 H5_3 120.0 . . ?
C4_3 C5_3 C6_3 120.0(3) . . ?
C6_3 C5_3 H5_3 120.0 . . ?
C5_3 C6_3 H6_3 119.5 . . ?
C7_3 C6_3 C5_3 120.9(3) . . ?
C7_3 C6_3 H6_3 119.5 . . ?
C6_3 C7_3 H7_3 120.0 . . ?
C6_3 C7_3 C8_3 120.0(3) . . ?
C8_3 C7_3 H7_3 120.0 . . ?
C3_3 C8_3 C9_3 118.2(2) . . ?
C7_3 C8_3 C3_3 118.4(2) . . ?
C7_3 C8_3 C9_3 123.4(2) . . ?
C1_3 C9_3 C8_3 120.1(2) . . ?
C1_3 C9_3 H9_3 120.0 . . ?
C8_3 C9_3 H9_3 120.0 . . ?
O2_3 C10_3 C1_3 115.6(2) . . ?
O3_3 C10_3 O2_3 126.2(2) . . ?
O3_3 C10_3 C1_3 118.2(2) . . ?
C2_4 O1_4 C1_4 121.32(19) . . ?
C10_4 O2_4 H2_4 106.9(19) . . ?
O1_4 C1_4 C10_4 114.7(2) . . ?
C9_4 C1_4 O1_4 123.0(2) . . ?
C9_4 C1_4 C10_4 122.3(2) . . ?
O1_4 C2_4 C3_4 117.2(2) . . ?
O4_4 C2_4 O1_4 117.2(2) . . ?
O4_4 C2_4 C3_4 125.6(2) . . ?
C4_4 C3_4 C2_4 119.3(2) . . ?
C4_4 C3_4 C8_4 120.1(2) . . ?
C8_4 C3_4 C2_4 120.6(2) . . ?
C3_4 C4_4 H4_4 120.0 . . ?
C5_4 C4_4 C3_4 120.0(3) . . ?
C5_4 C4_4 H4_4 120.0 . . ?
C4_4 C5_4 H5_4 119.9 . . ?
C4_4 C5_4 C6_4 120.2(3) . . ?
C6_4 C5_4 H5_4 119.9 . . ?
C5_4 C6_4 H6_4 119.8 . . ?
C7_4 C6_4 C5_4 120.3(2) . . ?
C7_4 C6_4 H6_4 119.8 . . ?
C6_4 C7_4 H7_4 120.1 . . ?
C6_4 C7_4 C8_4 119.9(3) . . ?
C8_4 C7_4 H7_4 120.1 . . ?
C3_4 C8_4 C9_4 117.6(2) . . ?
C7_4 C8_4 C3_4 119.4(2) . . ?
C7_4 C8_4 C9_4 123.0(2) . . ?
C1_4 C9_4 C8_4 120.1(2) . . ?
C1_4 C9_4 H9_4 119.9 . . ?
C8_4 C9_4 H9_4 119.9 . . ?
O2_4 C10_4 C1_4 115.0(2) . . ?
O3_4 C10_4 O2_4 125.9(2) . . ?
O3_4 C10_4 C1_4 119.1(2) . . ?
C15_5 N1_5 H1_5 117(2) . . ?
C15_5 N1_5 C16_5 121.6(2) . . ?
C16_5 N1_5 H1_5 121(2) . . ?
C22_5 N2_5 H2_5 118(2) . . ?
C23_5 N2_5 H2_5 120(2) . . ?
C23_5 N2_5 C22_5 121.9(2) . . ?
C2_5 C1_5 C10_5 119.2(2) . . ?
C2_5 C1_5 C11_5 119.5(2) . . ?
C10_5 C1_5 C11_5 121.2(2) . . ?
C1_5 C2_5 H2A_5 119.1 . . ?
C1_5 C2_5 C3_5 121.8(2) . . ?
C3_5 C2_5 H2A_5 119.1 . . ?
C2_5 C3_5 H3_5 120.1 . . ?
C4_5 C3_5 C2_5 119.9(2) . . ?
C4_5 C3_5 H3_5 120.1 . . ?
C3_5 C4_5 H4_5 119.6 . . ?
C3_5 C4_5 C5_5 120.7(2) . . ?
C5_5 C4_5 H4_5 119.6 . . ?
C4_5 C5_5 C6_5 120.1(2) . . ?
C4_5 C5_5 C10_5 119.8(2) . . ?
C6_5 C5_5 C10_5 120.1(2) . . ?
C5_5 C6_5 H6_5 119.7 . . ?
C7_5 C6_5 C5_5 120.5(2) . . ?
C7_5 C6_5 H6_5 119.7 . . ?
C6_5 C7_5 H7_5 120.0 . . ?
C6_5 C7_5 C8_5 120.1(3) . . ?
C8_5 C7_5 H7_5 120.0 . . ?
C7_5 C8_5 H8_5 119.2 . . ?
C9_5 C8_5 C7_5 121.7(3) . . ?
C9_5 C8_5 H8_5 119.2 . . ?
C8_5 C9_5 C10_5 119.8(2) . . ?
C8_5 C9_5 C18_5 118.2(2) . . ?
C10_5 C9_5 C18_5 121.8(2) . . ?
C1_5 C10_5 C9_5 124.0(2) . . ?
C5_5 C10_5 C1_5 118.3(2) . . ?
C5_5 C10_5 C9_5 117.7(2) . . ?
C1_5 C11_5 H11_5 117.3 . . ?
C12_5 C11_5 C1_5 125.4(2) . . ?
C12_5 C11_5 H11_5 117.3 . . ?
C11_5 C12_5 H12_5 118.0 . . ?
C11_5 C12_5 C13_5 124.0(2) . . ?
C13_5 C12_5 H12_5 118.0 . . ?
C14_5 C13_5 C12_5 118.8(2) . . ?
C14_5 C13_5 C17_5 117.3(2) . . ?
C17_5 C13_5 C12_5 123.8(2) . . ?
C13_5 C14_5 H14_5 119.9 . . ?
C15_5 C14_5 C13_5 120.2(3) . . ?
C15_5 C14_5 H14_5 119.9 . . ?
N1_5 C15_5 C14_5 120.5(3) . . ?
N1_5 C15_5 H15_5 119.7 . . ?
C14_5 C15_5 H15_5 119.7 . . ?
N1_5 C16_5 H16_5 119.9 . . ?
N1_5 C16_5 C17_5 120.2(3) . . ?
C17_5 C16_5 H16_5 119.9 . . ?
C13_5 C17_5 H17_5 119.9 . . ?
C16_5 C17_5 C13_5 120.1(3) . . ?
C16_5 C17_5 H17_5 119.9 . . ?
C9_5 C18_5 H18_5 118.3 . . ?
C19_5 C18_5 C9_5 123.5(2) . . ?
C19_5 C18_5 H18_5 118.3 . . ?
C18_5 C19_5 H19_5 118.1 . . ?
C18_5 C19_5 C20_5 123.9(2) . . ?
C20_5 C19_5 H19_5 118.1 . . ?
C21_5 C20_5 C19_5 122.4(2) . . ?
C24_5 C20_5 C19_5 119.6(2) . . ?
C24_5 C20_5 C21_5 118.0(2) . . ?
C20_5 C21_5 H21_5 120.1 . . ?
C22_5 C21_5 C20_5 119.8(2) . . ?
C22_5 C21_5 H21_5 120.1 . . ?
N2_5 C22_5 C21_5 120.4(2) . . ?
N2_5 C22_5 H22_5 119.8 . . ?
C21_5 C22_5 H22_5 119.8 . . ?
N2_5 C23_5 H23_5 120.1 . . ?
N2_5 C23_5 C24_5 119.9(2) . . ?
C24_5 C23_5 H23_5 120.1 . . ?
C20_5 C24_5 H24_5 120.0 . . ?
C23_5 C24_5 C20_5 120.0(2) . . ?
C23_5 C24_5 H24_5 120.0 . . ?

loop_
_geom_bond_atom_site_label_1
_geom_bond_atom_site_label_2
_geom_bond_distance
_geom_bond_site_symmetry_2
_geom_bond_publ_flag
O1_1 C1_1 1.379(3) . ?
O1_1 C2_1 1.372(3) . ?
O2_1 C10_1 1.272(3) . ?
O2_1 H2_4 1.31(4) . ?
O3_1 C10_1 1.230(3) . ?
O4_1 C2_1 1.203(3) . ?
C1_1 C9_1 1.341(4) . ?
C1_1 C10_1 1.506(4) . ?
C2_1 C3_1 1.473(4) . ?
C3_1 C4_1 1.395(4) . ?
C3_1 C8_1 1.403(4) . ?
C4_1 H4_1 0.9500 . ?
C4_1 C5_1 1.386(4) . ?
C5_1 H5_1 0.9500 . ?
C5_1 C6_1 1.398(4) . ?
C6_1 H6_1 0.9500 . ?
C6_1 C7_1 1.371(4) . ?
C7_1 H7_1 0.9500 . ?
C7_1 C8_1 1.406(4) . ?
C8_1 C9_1 1.440(4) . ?
C9_1 H9_1 0.9500 . ?
O1_2 C1_2 1.381(3) . ?
O1_2 C2_2 1.376(3) . ?
O2_2 H2 1.39(7) . ?
O2_2 C10_2 1.276(4) . ?
O3_2 C10_2 1.240(4) . ?
O4_2 C2_2 1.202(3) . ?
C1_2 C9_2 1.329(4) . ?
C1_2 C10_2 1.493(4) . ?
C2_2 C3_2 1.466(4) . ?
C3_2 C4_2 1.395(4) . ?
C3_2 C8_2 1.406(4) . ?
C4_2 H4_2 0.9500 . ?
C4_2 C5_2 1.374(4) . ?
C5_2 H5_2 0.9500 . ?
C5_2 C6_2 1.393(4) . ?
C6_2 H6_2 0.9500 . ?
C6_2 C7_2 1.383(4) . ?
C7_2 H7_2 0.9500 . ?
C7_2 C8_2 1.401(4) . ?
C8_2 C9_2 1.442(4) . ?
C9_2 H9_2 0.9500 . ?
O1_3 C1_3 1.377(3) . ?
O1_3 C2_3 1.384(3) . ?
O2_3 H2 1.06(7) . ?
O2_3 C10_3 1.281(4) . ?
O3_3 C10_3 1.231(3) . ?
O4_3 C2_3 1.207(3) . ?
C1_3 C9_3 1.338(4) . ?
C1_3 C10_3 1.496(4) . ?
C2_3 C3_3 1.459(4) . ?
C3_3 C4_3 1.395(4) . ?
C3_3 C8_3 1.405(4) . ?
C4_3 H4_3 0.9500 . ?
C4_3 C5_3 1.377(4) . ?
C5_3 H5_3 0.9500 . ?
C5_3 C6_3 1.394(4) . ?
C6_3 H6_3 0.9500 . ?
C6_3 C7_3 1.383(4) . ?
C7_3 H7_3 0.9500 . ?
C7_3 C8_3 1.402(4) . ?
C8_3 C9_3 1.445(4) . ?
C9_3 H9_3 0.9500 . ?
O1_4 C1_4 1.375(3) . ?
O1_4 C2_4 1.372(3) . ?
O2_4 H2_4 1.18(4) . ?
O2_4 C10_4 1.294(3) . ?
O3_4 C10_4 1.221(3) . ?
O4_4 C2_4 1.209(3) . ?
C1_4 C9_4 1.340(4) . ?
C1_4 C10_4 1.497(4) . ?
C2_4 C3_4 1.470(4) . ?
C3_4 C4_4 1.394(4) . ?
C3_4 C8_4 1.404(4) . ?
C4_4 H4_4 0.9500 . ?
C4_4 C5_4 1.378(4) . ?
C5_4 H5_4 0.9500 . ?
C5_4 C6_4 1.401(4) . ?
C6_4 H6_4 0.9500 . ?
C6_4 C7_4 1.380(4) . ?
C7_4 H7_4 0.9500 . ?
C7_4 C8_4 1.403(4) . ?
C8_4 C9_4 1.438(4) . ?
C9_4 H9_4 0.9500 . ?
N1_5 H1_5 0.94(4) . ?
N1_5 C15_5 1.339(4) . ?
N1_5 C16_5 1.340(4) . ?
N2_5 H2_5 0.95(4) . ?
N2_5 C22_5 1.341(4) . ?
N2_5 C23_5 1.338(4) . ?
C1_5 C2_5 1.377(4) . ?
C1_5 C10_5 1.434(4) . ?
C1_5 C11_5 1.473(4) . ?
C2_5 H2A_5 0.9500 . ?
C2_5 C3_5 1.411(4) . ?
C3_5 H3_5 0.9500 . ?
C3_5 C4_5 1.362(4) . ?
C4_5 H4_5 0.9500 . ?
C4_5 C5_5 1.415(4) . ?
C5_5 C6_5 1.417(4) . ?
C5_5 C10_5 1.429(3) . ?
C6_5 H6_5 0.9500 . ?
C6_5 C7_5 1.365(4) . ?
C7_5 H7_5 0.9500 . ?
C7_5 C8_5 1.407(4) . ?
C8_5 H8_5 0.9500 . ?
C8_5 C9_5 1.373(4) . ?
C9_5 C10_5 1.439(4) . ?
C9_5 C18_5 1.474(4) . ?
C11_5 H11_5 0.9500 . ?
C11_5 C12_5 1.331(4) . ?
C12_5 H12_5 0.9500 . ?
C12_5 C13_5 1.471(4) . ?
C13_5 C14_5 1.396(4) . ?
C13_5 C17_5 1.406(4) . ?
C14_5 H14_5 0.9500 . ?
C14_5 C15_5 1.366(4) . ?
C15_5 H15_5 0.9500 . ?
C16_5 H16_5 0.9500 . ?
C16_5 C17_5 1.369(4) . ?
C17_5 H17_5 0.9500 . ?
C18_5 H18_5 0.9500 . ?
C18_5 C19_5 1.341(4) . ?
C19_5 H19_5 0.9500 . ?
C19_5 C20_5 1.466(3) . ?
C20_5 C21_5 1.397(4) . ?
C20_5 C24_5 1.396(4) . ?
C21_5 H21_5 0.9500 . ?
C21_5 C22_5 1.369(4) . ?
C22_5 H22_5 0.9500 . ?
C23_5 H23_5 0.9500 . ?
C23_5 C24_5 1.378(4) . ?
C24_5 H24_5 0.9500 . ?
